data_2100267
loop_
_publ_author_name
'Dave Allan, D'

_publ_section_title
;
 The low-temperature and high-pressure crystal structures of
 cyclobutanol (C~4~H~7~OH)
;
_journal_issue 4
_journal_name_full 'Acta Crystallographica Section B'
_journal_page_first 449
_journal_page_last 454
_journal_paper_doi 10.1107/S0108768105019191
_journal_volume 61
_journal_year 2005
_chemical_formula_moiety 'C4 H8 O'
_chemical_formula_sum 'C4 H8 O'
_chemical_formula_weight 72.10
_chemical_melting_point 220
_chemical_name_common Cyclobutanol
_space_group_IT_number 41
_symmetry_cell_setting orthorhombic
_symmetry_space_group_name_Hall 'A 2 -2ab'
_symmetry_space_group_name_H-M 'A b a 2'
_atom_sites_solution_hydrogens geom
_atom_sites_solution_primary direct
_atom_sites_solution_secondary difmap
_audit_creation_method SHELXL-97
_cell_angle_alpha 90.00
_cell_angle_beta 90.00
_cell_angle_gamma 90.00
_cell_formula_units_Z 16
_cell_length_a 9.3789(16)
_cell_length_b 13.658(2)
_cell_length_c 13.661(2)
_cell_measurement_reflns_used 2278
_cell_measurement_temperature 220(2)
_cell_measurement_theta_max 26
_cell_measurement_theta_min 3
_cell_volume 1749.9(5)
_computing_cell_refinement BRUKER-SMART
_computing_data_collection BRUKER-SMART
_computing_data_reduction BRUKER-SAINT
_computing_molecular_graphics BRUKER-SHELXTL
_computing_publication_material BRUKER-SHELXTL
_computing_structure_refinement 'SHELXL-97 (Sheldrick, 1997)'
_computing_structure_solution BRUKER-SHELXTL
_diffrn_ambient_temperature 220(2)
_diffrn_measured_fraction_theta_full 0.987
_diffrn_measured_fraction_theta_max 0.987
_diffrn_measurement_device_type 'CCD-area detector'
_diffrn_measurement_method 'phi and omega scans'
_diffrn_radiation_monochromator graphite
_diffrn_radiation_type MoK\a
_diffrn_radiation_wavelength 0.71073
_diffrn_reflns_av_R_equivalents 0.0456
_diffrn_reflns_av_sigmaI/netI 0.0388
_diffrn_reflns_limit_h_max 11
_diffrn_reflns_limit_h_min -11
_diffrn_reflns_limit_k_max 14
_diffrn_reflns_limit_k_min -17
_diffrn_reflns_limit_l_max 17
_diffrn_reflns_limit_l_min -14
_diffrn_reflns_number 4279
_diffrn_reflns_theta_full 26.35
_diffrn_reflns_theta_max 26.35
_diffrn_reflns_theta_min 2.98
_exptl_absorpt_coefficient_mu 0.076
_exptl_absorpt_correction_T_max 1.000
_exptl_absorpt_correction_T_min 0.693
_exptl_absorpt_correction_type multi-scan
_exptl_absorpt_process_details SADABS
_exptl_crystal_colour Colourless
_exptl_crystal_density_diffrn 1.095
_exptl_crystal_density_method 'not measured'
_exptl_crystal_description Cylinder
_exptl_crystal_F_000 640
_exptl_crystal_size_max 0.50
_exptl_crystal_size_mid 0.33
_exptl_crystal_size_min 0.33
_refine_diff_density_max 0.167
_refine_diff_density_min -0.170
_refine_ls_abs_structure_details 'Flack H D (1983), Acta Cryst. A39, 876-881'
_refine_ls_abs_structure_Flack -10(10)
_refine_ls_extinction_coef 0.013(2)
_refine_ls_extinction_expression Fc^*^=kFc[1+0.001xFc^2^\l^3^/sin(2\q)]^-1/4^
_refine_ls_extinction_method SHELXL
_refine_ls_goodness_of_fit_ref 1.074
_refine_ls_hydrogen_treatment riding
_refine_ls_matrix_type full
_refine_ls_number_parameters 108
_refine_ls_number_reflns 918
_refine_ls_number_restraints 1
_refine_ls_restrained_S_all 1.074
_refine_ls_R_factor_all 0.0454
_refine_ls_R_factor_gt 0.0418
_refine_ls_shift/su_max 0.051
_refine_ls_shift/su_mean 0.009
_refine_ls_structure_factor_coef Fsqd
_refine_ls_weighting_details 'calc w=1/[\s^2^(Fo^2^)+(0.0702P)^2^+0.0000P] where P=(Fo^2^+2Fc^2^)/3'
_refine_ls_weighting_scheme calc
_refine_ls_wR_factor_gt 0.1023
_refine_ls_wR_factor_ref 0.1043
_reflns_number_gt 824
_reflns_number_total 918
_reflns_threshold_expression >2sigma(I)
_cod_data_source_file ws5024.cif
_cod_data_source_block cb220k
_cod_database_code 2100267

loop_
_symmetry_equiv_pos_as_xyz
'x, y, z'
'-x, -y, z'
'x+1/2, -y+1/2, z'
'-x+1/2, y+1/2, z'
'x, y+1/2, z+1/2'
'-x, -y+1/2, z+1/2'
'x+1/2, -y+1, z+1/2'
'-x+1/2, y+1, z+1/2'

loop_
_atom_site_label
_atom_site_fract_x
_atom_site_fract_y
_atom_site_fract_z
_atom_site_U_iso_or_equiv
_atom_site_adp_type
_atom_site_calc_flag
_atom_site_refinement_flags
_atom_site_occupancy
_atom_site_disorder_assembly
_atom_site_disorder_group
_atom_site_type_symbol
C11 0.0552(2) 0.22614(18) 0.79482(17) 0.0450(5) Uani d . 1 . . C
H11 0.1480 0.2031 0.7692 0.027(5) Uiso calc R 1 . . H
O1 0.06454(17) 0.23641(13) 0.89748(12) 0.0510(5) Uani d . 1 . . O
H1 -0.0049 0.2682 0.9177 0.058(8) Uiso calc R 1 . . H
C12 -0.0639(3) 0.16372(19) 0.75122(18) 0.0510(6) Uani d . 1 . . C
H122 -0.1509 0.1619 0.7909 0.049(6) Uiso calc R 1 . . H
H121 -0.0339 0.0977 0.7322 0.067(8) Uiso calc R 1 . . H
C13 -0.0696(3) 0.23728(19) 0.66552(17) 0.0527(6) Uani d . 1 . . C
H131 -0.0121 0.2181 0.6088 0.084(10) Uiso calc R 1 . . H
H132 -0.1665 0.2556 0.6458 0.070(10) Uiso calc R 1 . . H
C14 0.0032(3) 0.31213(17) 0.73273(19) 0.0516(6) Uani d . 1 . . C
H141 0.0799 0.3492 0.7011 0.088(11) Uiso calc R 1 . . H
H142 -0.0632 0.3558 0.7668 0.071(9) Uiso calc R 1 . . H
C21 0.3225(2) 0.08035(17) 0.98968(17) 0.0447(5) Uani d . 1 . . C
H21 0.4209 0.0613 1.0079 0.052(7) Uiso calc R 1 . . H
O2 0.32034(15) 0.18196(10) 0.97174(12) 0.0429(4) Uani d . 1 . . O
H2 0.2387 0.1988 0.9553 0.044(7) Uiso calc R 1 . . H
C22 0.2203(4) 0.03520(19) 1.0629(2) 0.0633(8) Uani d . 1 . . C
H221 0.1285 0.0691 1.0678 0.079(10) Uiso calc R 1 . . H
H222 0.2619 0.0240 1.1278 0.102(13) Uiso calc R 1 . . H
C23 0.2176(3) -0.05606(19) 0.9972(2) 0.0662(8) Uani d . 1 . . C
H231 0.2861 -0.1068 1.0164 0.092(12) Uiso calc R 1 . . H
H232 0.1222 -0.0838 0.9876 0.087(11) Uiso calc R 1 . . H
C24 0.2680(3) 0.00845(19) 0.9134(2) 0.0619(7) Uani d . 1 . . C
H241 0.1907 0.0342 0.8726 0.052(7) Uiso calc R 1 . . H
H242 0.3432 -0.0211 0.8733 0.100(13) Uiso calc R 1 . . H

loop_
_atom_site_aniso_label
_atom_site_aniso_U_11
_atom_site_aniso_U_22
_atom_site_aniso_U_33
_atom_site_aniso_U_12
_atom_site_aniso_U_13
_atom_site_aniso_U_23
C11 0.0425(11) 0.0584(13) 0.0339(10) 0.0071(9) 0.0023(9) 0.0018(10)
O1 0.0439(9) 0.0737(11) 0.0352(8) 0.0145(7) -0.0070(6) 0.0006(7)
C12 0.0602(14) 0.0475(11) 0.0452(12) 0.0016(11) -0.0058(10) -0.0004(10)
C13 0.0596(16) 0.0679(15) 0.0307(11) 0.0069(11) -0.0005(10) 0.0017(10)
C14 0.0575(14) 0.0542(13) 0.0430(11) -0.0030(11) -0.0011(10) 0.0093(10)
C21 0.0392(11) 0.0412(11) 0.0537(14) 0.0060(9) -0.0051(9) -0.0023(9)
O2 0.0395(8) 0.0408(8) 0.0484(8) 0.0003(6) -0.0048(7) -0.0002(7)
C22 0.088(2) 0.0492(13) 0.0525(15) -0.0048(13) 0.0046(13) 0.0053(11)
C23 0.0778(19) 0.0397(12) 0.081(2) -0.0025(12) 0.0061(16) -0.0025(13)
C24 0.0779(18) 0.0505(13) 0.0572(15) -0.0032(13) 0.0093(13) -0.0137(11)

loop_
_atom_type_symbol
_atom_type_description
_atom_type_scat_dispersion_real
_atom_type_scat_dispersion_imag
_atom_type_scat_source
C C 0.0033 0.0000 'International Tables Vol C Tables 4.2.6.8 and 6.1.1.4'
H H 0.0000 0.0000 'International Tables Vol C Tables 4.2.6.8 and 6.1.1.4'
O O 0.0106 0.0000 'International Tables Vol C Tables 4.2.6.8 and 6.1.1.4'

loop_
_geom_angle_atom_site_label_1
_geom_angle_atom_site_label_2
_geom_angle_atom_site_label_3
_geom_angle
O1 C11 C12 119.3(2)
O1 C11 C14 119.6(2)
C12 C11 C14 88.81(18)
O1 C11 H11 109.2
C12 C11 H11 109.2
C14 C11 H11 109.2
C11 O1 H1 109.5
C11 C12 C13 87.59(18)
C11 C12 H122 114.1
C13 C12 H122 114.1
C11 C12 H121 114.1
C13 C12 H121 114.1
H122 C12 H121 111.2
C14 C13 C12 87.96(18)
C14 C13 H131 114.0
C12 C13 H131 114.0
C14 C13 H132 114.0
C12 C13 H132 114.0
H131 C13 H132 111.2
C11 C14 C13 87.83(18)
C11 C14 H141 114.0
C13 C14 H141 114.0
C11 C14 H142 114.0
C13 C14 H142 114.0
H141 C14 H142 111.2
O2 C21 C22 120.4(2)
O2 C21 C24 120.8(2)
C22 C21 C24 88.68(19)
O2 C21 H21 108.4
C22 C21 H21 108.4
C24 C21 H21 108.4
C21 O2 H2 109.5
C21 C22 C23 87.4(2)
C21 C22 H221 114.1
C23 C22 H221 114.1
C21 C22 H222 114.1
C23 C22 H222 114.1
H221 C22 H222 111.3
C24 C23 C22 87.98(19)
C24 C23 H231 114.0
C22 C23 H231 114.0
C24 C23 H232 114.0
C22 C23 H232 114.0
H231 C23 H232 111.2
C23 C24 C21 87.9(2)
C23 C24 H241 114.0
C21 C24 H241 114.0
C23 C24 H242 114.0
C21 C24 H242 114.0
H241 C24 H242 111.2

loop_
_geom_bond_atom_site_label_1
_geom_bond_atom_site_label_2
_geom_bond_site_symmetry_2
_geom_bond_distance
_geom_bond_publ_flag
C11 O1 . 1.412(3) ?
C11 C12 . 1.526(4) ?
C11 C14 . 1.529(3) ?
C11 H11 . 0.9900 ?
O1 H1 . 0.8300 ?
C12 C13 . 1.544(3) ?
C12 H122 . 0.9800 ?
C12 H121 . 0.9800 ?
C13 C14 . 1.534(4) ?
C13 H131 . 0.9800 ?
C13 H132 . 0.9800 ?
C14 H141 . 0.9800 ?
C14 H142 . 0.9800 ?
C21 O2 . 1.409(3) ?
C21 C22 . 1.517(4) ?
C21 C24 . 1.520(3) ?
C21 H21 . 0.9900 ?
O2 H2 . 0.8300 ?
C22 C23 . 1.536(4) ?
C22 H221 . 0.9800 ?
C22 H222 . 0.9800 ?
C23 C24 . 1.520(4) ?
C23 H231 . 0.9800 ?
C23 H232 . 0.9800 ?
C24 H241 . 0.9800 ?
C24 H242 . 0.9800 ?

loop_
_cod_related_entry_id
_cod_related_entry_database
_cod_related_entry_code
1 ChemSpider 68700
